data_7161051
loop_
_publ_author_name
'Hu, Wanqi'
'Chen, Xingyu'
'Wu, Xiaowei'

_publ_section_title
;
 Access to S,C-sulfonium ylides from iodonium ylides <i>via</i> iron
 catalysis.
;
_journal_issue 12
_journal_name_full 'Organic &amp; biomolecular chemistry'
_journal_page_first 2423
_journal_page_last 2427
_journal_paper_doi 10.1039/d6ob00230g
_journal_volume 24
_journal_year 2026
_chemical_formula_moiety '1(C21 H12 O3 S2)'
_chemical_formula_sum 'C21 H12 O3 S2'
_chemical_formula_weight 376.43
_space_group_crystal_system triclinic
_space_group_IT_number 2
_space_group_name_Hall '-P 1'
_space_group_name_H-M_alt 'P -1'
_atom_sites_solution_hydrogens geom
_atom_sites_solution_primary iterative
_audit_creation_date 2025-07-16
_audit_creation_method
;
Olex2 1.5
(compiled 2024.02.16 svn.r378c4104 for OlexSys, GUI svn.r6928)
;
_audit_update_record
;
2025-07-17 deposited with the CCDC.	2026-02-27 downloaded from the CCDC.
;
_cell_angle_alpha 103.7620(10)
_cell_angle_beta 94.4470(10)
_cell_angle_gamma 111.6600(10)
_cell_formula_units_Z 4
_cell_length_a 9.6461(3)
_cell_length_b 11.6280(4)
_cell_length_c 16.8233(6)
_cell_measurement_reflns_used 9865
_cell_measurement_temperature 150.00
_cell_measurement_theta_max 68.28
_cell_measurement_theta_min 4.27
_cell_volume 1674.58(10)
_computing_cell_refinement 'SAINT V8.40B (?, 2016)'
_computing_data_reduction 'SAINT V8.40B (?, 2016)'
_computing_molecular_graphics 'Olex2 1.5 (Dolomanov et al., 2009)'
_computing_publication_material 'Olex2 1.5 (Dolomanov et al., 2009)'
_computing_structure_refinement 'SHELXL 2018/3 (Sheldrick, 2015)'
_computing_structure_solution 'olex2.solve 1.5 (Bourhis et al., 2015)'
_diffrn_ambient_temperature 150.00
_diffrn_measured_fraction_theta_full 0.967
_diffrn_measured_fraction_theta_max 0.967
_diffrn_measurement_device_type 'Bruker APEX-II CCD'
_diffrn_measurement_method '\f and \w scans'
_diffrn_radiation_type CuK\a
_diffrn_radiation_wavelength 1.54178
_diffrn_reflns_av_R_equivalents 0.0350
_diffrn_reflns_av_unetI/netI 0.0281
_diffrn_reflns_Laue_measured_fraction_full 0.967
_diffrn_reflns_Laue_measured_fraction_max 0.967
_diffrn_reflns_limit_h_max 11
_diffrn_reflns_limit_h_min -11
_diffrn_reflns_limit_k_max 13
_diffrn_reflns_limit_k_min -13
_diffrn_reflns_limit_l_max 20
_diffrn_reflns_limit_l_min -20
_diffrn_reflns_number 24676
_diffrn_reflns_point_group_measured_fraction_full 0.967
_diffrn_reflns_point_group_measured_fraction_max 0.967
_diffrn_reflns_theta_full 66.577
_diffrn_reflns_theta_max 66.577
_diffrn_reflns_theta_min 4.271
_diffrn_source_current 1.1
_diffrn_source_power 0.05500000000000001
_diffrn_source_voltage 50.0
_diffrn_standards_number 0
_exptl_absorpt_coefficient_mu 3.045
_exptl_absorpt_correction_T_max 0.7531
_exptl_absorpt_correction_T_min 0.6237
_exptl_absorpt_correction_type multi-scan
_exptl_absorpt_process_details
;
SADABS-2016/2 (Bruker,2016/2) was used for absorption correction.
wR2(int) was 0.1120 before and 0.0512 after correction.
The Ratio of minimum to maximum transmission is 0.8282.
The \l/2 correction factor is Not present.
;
_exptl_crystal_colour colourless
_exptl_crystal_colour_primary colourless
_exptl_crystal_density_diffrn 1.493
_exptl_crystal_description block
_exptl_crystal_F_000 776
_exptl_crystal_size_max 0.16
_exptl_crystal_size_mid 0.13
_exptl_crystal_size_min 0.12
_refine_diff_density_max 0.912
_refine_diff_density_min -0.570
_refine_diff_density_rms 0.061
_refine_ls_extinction_method none
_refine_ls_goodness_of_fit_ref 1.112
_refine_ls_hydrogen_treatment constr
_refine_ls_matrix_type full
_refine_ls_number_parameters 687
_refine_ls_number_reflns 5722
_refine_ls_number_restraints 887
_refine_ls_restrained_S_all 1.083
_refine_ls_R_factor_all 0.0685
_refine_ls_R_factor_gt 0.0672
_refine_ls_shift/su_max 0.006
_refine_ls_shift/su_mean 0.000
_refine_ls_structure_factor_coef Fsqd
_refine_ls_weighting_details 'w=1/[\s^2^(Fo^2^)+(0.0538P)^2^+3.4952P] where P=(Fo^2^+2Fc^2^)/3'
_refine_ls_weighting_scheme calc
_refine_ls_wR_factor_gt 0.1676
_refine_ls_wR_factor_ref 0.1683
_reflns_Friedel_coverage 0.000
_reflns_number_gt 5548
_reflns_number_total 5722
_reflns_threshold_expression 'I > 2\s(I)'
_cod_data_source_file d6ob00230g2.cif
_cod_data_source_block 0718-1
_cod_depositor_comments 'Adding full bibliography for 7161050--7161051.cif.'
_cod_database_code 7161051
_shelx_shelxl_version_number 2018/3
_shelx_space_group_comment
;
The symmetry employed for this shelxl refinement is uniquely defined
by the following loop, which should always be used as a source of
symmetry information in preference to the above space-group names.
They are only intended as comments.
;
_shelx_estimated_absorpt_t_max 0.711
_shelx_estimated_absorpt_t_min 0.642
_olex2_refinement_description
;
1. Fixed Uiso
 At 1.2 times of:
  All C(H) groups
2. Restrained planarity
 O1A, O2A, O3A, C1A, C2A, C3A, C4A, C5A, C6A, C7A, C8A, C9A
 with sigma of 0.001
3. Uiso/Uaniso restraints and constraints
O5 \\sim O6 \\sim C22 \\sim C23 \\sim C24 \\sim C25 \\sim C26 \\sim C27 \\sim
C28 \\sim C29 \\sim C30 \\sim O4A \\sim O5A \\sim O6A \\sim C22A \\sim C23A
\\sim C24A \\sim C25A \\sim C26A \\sim C27A \\sim C28A \\sim C29A \\sim C30A
\\sim O4 \\sim S3: within 2A with sigma of 0.01 and sigma for terminal atoms of
0.02 within 2A
S1 \\sim O1A \\sim O2A \\sim O3A \\sim C1A \\sim C2A \\sim C3A \\sim C4A \\sim
C5A \\sim C6A \\sim C7A \\sim C8A \\sim C9A \\sim O1 \\sim O2 \\sim O3 \\sim C1
\\sim C2 \\sim C3 \\sim C4 \\sim C5 \\sim C6 \\sim C7 \\sim C8 \\sim C9: within
2A with sigma of 0.01 and sigma for terminal atoms of 0.02 within 2A
Uanis(O1A) \\sim Ueq, Uanis(O3A) \\sim Ueq: with sigma of 0.001 and sigma for
terminal atoms of 0.002
4. Same fragment restrains
{S3, O4A, O5A, O6A, C22A, C23A, C24A, C25A, C26A, C27A, C28A, C29A, C30A} sigma
for 1-2: 0.01, 1-3: 0.01
as in
{S3, O4, O5, O6, C22, C23, C24, C25, C26, C27, C28, C29, C30}
{S1, O1A, O2A, O3A, C1A, C2A, C3A, C4A, C5A, C6A, C7A, C8A, C9A} sigma for 1-2:
0.01, 1-3: 0.01
as in
{S1, O1, O2, O3, C1, C2, C3, C4, C5, C6, C7, C8, C9}
5. Others
 Sof(O1A)=Sof(O2A)=Sof(O3A)=Sof(C1A)=Sof(C2A)=Sof(C3A)=Sof(C4A)=Sof(C5A)=
 Sof(C6A)=Sof(H6A)=Sof(C7A)=Sof(H7A)=Sof(C8A)=Sof(H8A)=Sof(C9A)=Sof(H9A)=1-
 FVAR(1)
 Sof(O1)=Sof(O2)=Sof(O3)=Sof(C1)=Sof(C2)=Sof(C3)=Sof(C4)=Sof(C5)=Sof(C6)=
 Sof(H6)=Sof(C7)=Sof(H7)=Sof(C8)=Sof(H8)=Sof(C9)=Sof(H9)=FVAR(1)
 Sof(O4A)=Sof(O5A)=Sof(O6A)=Sof(C22A)=Sof(C23A)=Sof(C24A)=Sof(C25A)=Sof(C26A)=
 Sof(C27A)=Sof(H27A)=Sof(C28A)=Sof(H28A)=Sof(C29A)=Sof(H29A)=Sof(C30A)=
 Sof(H30A)=1-FVAR(2)
 Sof(O4)=Sof(O5)=Sof(O6)=Sof(C22)=Sof(C23)=Sof(C24)=Sof(C25)=Sof(C26)=Sof(C27)=
 Sof(H27)=Sof(C28)=Sof(H28)=Sof(C29)=Sof(H29)=Sof(C30)=Sof(H30)=FVAR(2)
6.a Aromatic/amide H refined with riding coordinates:
 C6(H6), C7(H7), C8(H8), C9(H9), C12(H12), C13(H13), C14(H14), C15(H15),
 C18(H18), C19(H19), C20(H20), C21(H21), C27(H27), C28(H28), C29(H29), C30(H30),
  C33(H33), C34(H34), C35(H35), C36(H36), C39(H39), C40(H40), C41(H41),
 C42(H42), C27A(H27A), C28A(H28A), C29A(H29A), C30A(H30A), C6A(H6A), C7A(H7A),
 C8A(H8A), C9A(H9A)
;
_olex2_submission_special_instructions 'No special instructions were received'

loop_
_space_group_symop_operation_xyz
'x, y, z'
'-x, -y, -z'

loop_
_atom_site_label
_atom_site_type_symbol
_atom_site_fract_x
_atom_site_fract_y
_atom_site_fract_z
_atom_site_U_iso_or_equiv
_atom_site_adp_type
_atom_site_occupancy
_atom_site_site_symmetry_order
_atom_site_calc_flag
_atom_site_refinement_flags_posn
_atom_site_refinement_flags_adp
_atom_site_refinement_flags_occupancy
_atom_site_disorder_assembly
_atom_site_disorder_group
S1 S 0.73158(9) 0.88712(8) 0.52708(6) 0.0390(2) Uani 1 1 d D U . . .
O1 O 0.6880(3) 0.7856(3) 0.68094(19) 0.0473(8) Uani 0.860(3) 1 d D U P A -1
O2 O 0.9000(3) 0.9277(3) 0.76353(19) 0.0511(8) Uani 0.860(3) 1 d D U P A -1
O3 O 1.0110(4) 1.1209(3) 0.5865(2) 0.0491(8) Uani 0.860(3) 1 d D U P A -1
C1 C 0.7975(5) 0.8772(5) 0.6854(3) 0.0423(10) Uani 0.860(3) 1 d D U P A -1
C2 C 0.8467(4) 0.9438(4) 0.6264(3) 0.0412(10) Uani 0.860(3) 1 d D U P A -1
C3 C 0.9801(4) 1.0601(4) 0.6382(3) 0.0386(9) Uani 0.860(3) 1 d D U P A -1
C4 C 1.0810(4) 1.1016(4) 0.7205(2) 0.0372(8) Uani 0.860(3) 1 d D U P A -1
C5 C 1.0342(5) 1.0336(4) 0.7807(3) 0.0483(11) Uani 0.860(3) 1 d D U P A -1
C6 C 1.1267(5) 1.0722(4) 0.8589(3) 0.0490(10) Uani 0.860(3) 1 d D U P A -1
H6 H 1.097662 1.027348 0.899324 0.059 Uiso 0.860(3) 1 calc R U P A -1
C7 C 1.2593(5) 1.1764(5) 0.8739(3) 0.0531(12) Uani 0.860(3) 1 d D U P A -1
H7 H 1.324586 1.202026 0.925913 0.064 Uiso 0.860(3) 1 calc R U P A -1
C8 C 1.3058(5) 1.2467(5) 0.8204(3) 0.0614(13) Uani 0.860(3) 1 d D U P A -1
H8 H 1.398180 1.321437 0.835770 0.074 Uiso 0.860(3) 1 calc R U P A -1
C9 C 1.2177(5) 1.2084(4) 0.7440(3) 0.0521(11) Uani 0.860(3) 1 d D U P A -1
H9 H 1.251149 1.256362 0.705674 0.062 Uiso 0.860(3) 1 calc R U P A -1
S2 S 0.44914(11) 0.71179(9) 0.39038(6) 0.0452(3) Uani 1 1 d . . . . .
C10 C 0.6926(4) 0.7188(3) 0.4918(2) 0.0354(7) Uani 1 1 d . . . . .
C11 C 0.5662(4) 0.6434(3) 0.4299(2) 0.0366(7) Uani 1 1 d . . . . .
C12 C 0.5307(4) 0.5121(3) 0.3980(2) 0.0404(8) Uani 1 1 d . . . . .
H12 H 0.443231 0.459188 0.356252 0.048 Uiso 1 1 calc R U . . .
C13 C 0.6232(4) 0.4593(3) 0.4272(2) 0.0443(9) Uani 1 1 d . . . . .
H13 H 0.599905 0.369825 0.404890 0.053 Uiso 1 1 calc R U . . .
C14 C 0.7505(5) 0.5357(4) 0.4892(3) 0.0464(9) Uani 1 1 d . . . . .
H14 H 0.813301 0.498071 0.508982 0.056 Uiso 1 1 calc R U . . .
C15 C 0.7860(4) 0.6668(3) 0.5221(2) 0.0421(8) Uani 1 1 d . . . . .
H15 H 0.872514 0.719551 0.564426 0.050 Uiso 1 1 calc R U . . .
C16 C 0.5501(4) 0.8808(3) 0.5483(2) 0.0366(7) Uani 1 1 d . . . . .
C17 C 0.4268(4) 0.8052(3) 0.4843(2) 0.0392(8) Uani 1 1 d . . . . .
C18 C 0.2850(4) 0.8051(4) 0.4944(3) 0.0501(10) Uani 1 1 d . . . . .
H18 H 0.199359 0.752587 0.451424 0.060 Uiso 1 1 calc R U . . .
C19 C 0.2686(5) 0.8808(4) 0.5663(3) 0.0556(11) Uani 1 1 d . . . . .
H19 H 0.172149 0.882535 0.572052 0.067 Uiso 1 1 calc R U . . .
C20 C 0.3911(5) 0.9542(4) 0.6303(3) 0.0559(11) Uani 1 1 d . . . . .
H20 H 0.378405 1.004654 0.680403 0.067 Uiso 1 1 calc R U . . .
C21 C 0.5341(5) 0.9540(4) 0.6213(2) 0.0457(9) Uani 1 1 d . . . . .
H21 H 0.618971 1.003980 0.665064 0.055 Uiso 1 1 calc R U . . .
S3 S 0.30866(9) 0.50480(9) 0.17835(5) 0.0384(2) Uani 1 1 d D U . . .
O4 O 0.0647(4) 0.2459(3) 0.0705(2) 0.0506(8) Uani 0.885(4) 1 d D U P B -1
O5 O 0.1970(4) 0.1284(3) 0.0693(2) 0.0534(8) Uani 0.885(4) 1 d D U P B -1
O6 O 0.5710(4) 0.4466(4) 0.2109(3) 0.0476(8) Uani 0.885(4) 1 d D U P B -1
C22 C 0.3163(5) 0.3549(4) 0.1423(3) 0.0410(9) Uani 0.885(4) 1 d D U P B -1
C23 C 0.1855(8) 0.2488(5) 0.0945(4) 0.0472(12) Uani 0.885(4) 1 d D U P B -1
C24 C 0.4587(5) 0.3510(4) 0.1698(3) 0.0406(9) Uani 0.885(4) 1 d D U P B -1
C25 C 0.4574(5) 0.2191(5) 0.1430(3) 0.0432(9) Uani 0.885(4) 1 d D U P B -1
C26 C 0.3281(6) 0.1140(5) 0.0951(4) 0.0553(11) Uani 0.885(4) 1 d D U P B -1
C27 C 0.3226(7) -0.0101(5) 0.0667(4) 0.0681(13) Uani 0.885(4) 1 d D U P B -1
H27 H 0.235926 -0.079386 0.031071 0.082 Uiso 0.885(4) 1 calc R U P B -1
C28 C 0.4490(7) -0.0263(5) 0.0931(4) 0.0746(15) Uani 0.885(4) 1 d D U P B -1
H28 H 0.448026 -0.110662 0.076419 0.089 Uiso 0.885(4) 1 calc R U P B -1
C29 C 0.5783(7) 0.0721(6) 0.1426(4) 0.0711(14) Uani 0.885(4) 1 d D U P B -1
H29 H 0.662859 0.054852 0.159846 0.085 Uiso 0.885(4) 1 calc R U P B -1
C30 C 0.5844(6) 0.1955(5) 0.1670(4) 0.0596(11) Uani 0.885(4) 1 d D U P B -1
H30 H 0.674234 0.264492 0.199965 0.072 Uiso 0.885(4) 1 calc R U P B -1
S4 S 0.15467(16) 0.70385(11) 0.20039(7) 0.0669(4) Uani 1 1 d . . . . .
C31 C 0.2475(4) 0.5431(3) 0.0888(2) 0.0403(8) Uani 1 1 d . . . . .
C32 C 0.1810(4) 0.6315(4) 0.1010(3) 0.0466(9) Uani 1 1 d . . . . .
C33 C 0.1340(5) 0.6650(4) 0.0326(3) 0.0563(11) Uani 1 1 d . . . . .
H33 H 0.081463 0.720462 0.038893 0.068 Uiso 1 1 calc R U . . .
C34 C 0.1641(5) 0.6173(5) -0.0439(3) 0.0610(12) Uani 1 1 d . . . . .
H34 H 0.136047 0.643269 -0.089942 0.073 Uiso 1 1 calc R U . . .
C35 C 0.2346(5) 0.5320(5) -0.0549(3) 0.0614(12) Uani 1 1 d . . . . .
H35 H 0.255234 0.500265 -0.108147 0.074 Uiso 1 1 calc R U . . .
C36 C 0.2752(5) 0.4926(4) 0.0115(2) 0.0509(10) Uani 1 1 d . . . . .
H36 H 0.321178 0.432196 0.004140 0.061 Uiso 1 1 calc R U . . .
C37 C 0.1472(4) 0.4769(4) 0.2278(2) 0.0379(8) Uani 1 1 d . . . . .
C38 C 0.0853(5) 0.5699(4) 0.2386(2) 0.0518(10) Uani 1 1 d . . . . .
C39 C -0.0337(6) 0.5522(7) 0.2831(3) 0.0764(17) Uani 1 1 d . . . . .
H39 H -0.079637 0.612603 0.291836 0.092 Uiso 1 1 calc R U . . .
C40 C -0.0846(6) 0.4487(8) 0.3143(3) 0.087(2) Uani 1 1 d . . . . .
H40 H -0.165161 0.438710 0.344690 0.105 Uiso 1 1 calc R U . . .
C41 C -0.0226(5) 0.3597(7) 0.3026(3) 0.0750(16) Uani 1 1 d . . . . .
H41 H -0.060443 0.288238 0.324558 0.090 Uiso 1 1 calc R U . . .
C42 C 0.0955(4) 0.3726(5) 0.2590(2) 0.0517(10) Uani 1 1 d . . . . .
H42 H 0.139622 0.310874 0.250703 0.062 Uiso 1 1 calc R U . . .
O4A O 0.152(3) 0.231(2) 0.077(3) 0.053(6) Uani 0.115(4) 1 d D U P B -2
O5A O 0.334(2) 0.1657(13) 0.0995(18) 0.056(3) Uani 0.115(4) 1 d D U P B -2
O6A O 0.6164(14) 0.5361(12) 0.2431(10) 0.023(4) Uani 0.115(4) 1 d D U P B -2
C22A C 0.3776(19) 0.3874(13) 0.162(2) 0.040(3) Uani 0.115(4) 1 d D U P B -2
C23A C 0.277(2) 0.2621(12) 0.1119(19) 0.048(3) Uani 0.115(4) 1 d D U P B -2
C24A C 0.530(3) 0.4254(18) 0.202(4) 0.039(4) Uani 0.115(4) 1 d D U P B -2
C25A C 0.5764(18) 0.3154(13) 0.1883(16) 0.040(3) Uani 0.115(4) 1 d D U P B -2
C26A C 0.480(3) 0.1925(18) 0.138(3) 0.051(3) Uani 0.115(4) 1 d D U P B -2
C27A C 0.523(3) 0.0889(19) 0.121(2) 0.063(3) Uani 0.115(4) 1 d D U P B -2
H27A H 0.469558 0.013298 0.075592 0.076 Uiso 0.115(4) 1 calc R U P B -2
C28A C 0.646(4) 0.104(2) 0.174(3) 0.073(4) Uani 0.115(4) 1 d D U P B -2
H28A H 0.665511 0.029469 0.173931 0.087 Uiso 0.115(4) 1 calc R U P B -2
C29A C 0.745(3) 0.222(2) 0.227(2) 0.077(5) Uani 0.115(4) 1 d D U P B -2
H29A H 0.828227 0.227552 0.263737 0.092 Uiso 0.115(4) 1 calc R U P B -2
C30A C 0.720(2) 0.3304(19) 0.225(2) 0.070(5) Uani 0.115(4) 1 d D U P B -2
H30A H 0.799464 0.413970 0.247503 0.084 Uiso 0.115(4) 1 calc R U P B -2
O1A O 0.80618(18) 0.85563(16) 0.6948(3) 0.033(4) Uani 0.140(3) 1 d D U P A -2
O2A O 1.02841(12) 1.02092(11) 0.73999(17) 0.044(3) Uani 0.140(3) 1 d D U P A -2
O3A O 0.9939(4) 1.1227(3) 0.5227(4) 0.017(3) Uani 0.140(3) 1 d D U P A -2
C1A C 0.8950(4) 0.9425(3) 0.6785(4) 0.038(3) Uani 0.140(3) 1 d D U P A -2
C2A C 0.8893(4) 0.9819(3) 0.6053(4) 0.034(3) Uani 0.140(3) 1 d D U P A -2
C3A C 0.9993(4) 1.0888(3) 0.5864(4) 0.031(4) Uani 0.140(3) 1 d D U P A -2
C4A C 1.1335(4) 1.1637(3) 0.6547(4) 0.029(3) Uani 0.140(3) 1 d D U P A -2
C5A C 1.1421(4) 1.1262(3) 0.7290(4) 0.044(3) Uani 0.140(3) 1 d D U P A -2
C6A C 1.2685(4) 1.1967(4) 0.7935(5) 0.056(3) Uani 0.140(3) 1 d D U P A -2
H6A H 1.275917 1.172885 0.843360 0.067 Uiso 0.140(3) 1 calc R U P A -2
C7A C 1.3790(5) 1.2998(4) 0.7814(5) 0.074(4) Uani 0.140(3) 1 d D U P A -2
H7A H 1.464977 1.348141 0.824674 0.089 Uiso 0.140(3) 1 calc R U P A -2
C8A C 1.3763(5) 1.3395(4) 0.7121(5) 0.082(5) Uani 0.140(3) 1 d D U P A -2
H8A H 1.457796 1.413028 0.707331 0.098 Uiso 0.140(3) 1 calc R U P A -2
C9A C 1.2540(4) 1.2714(4) 0.6495(5) 0.071(5) Uani 0.140(3) 1 d D U P A -2
H9A H 1.251135 1.298522 0.600593 0.085 Uiso 0.140(3) 1 calc R U P A -2

loop_
_atom_site_aniso_label
_atom_site_aniso_U_11
_atom_site_aniso_U_22
_atom_site_aniso_U_33
_atom_site_aniso_U_23
_atom_site_aniso_U_13
_atom_site_aniso_U_12
S1 0.0321(4) 0.0271(4) 0.0524(5) 0.0102(4) 0.0027(4) 0.0077(3)
O1 0.0529(18) 0.0352(16) 0.0447(17) 0.0135(13) 0.0014(14) 0.0080(14)
O2 0.0533(18) 0.0401(16) 0.0478(17) 0.0149(13) -0.0027(14) 0.0061(13)
O3 0.0412(17) 0.0432(17) 0.060(2) 0.0209(15) 0.0111(15) 0.0097(14)
C1 0.047(2) 0.041(2) 0.042(2) 0.0153(18) -0.0027(18) 0.0209(19)
C2 0.0325(19) 0.0261(18) 0.056(2) 0.0065(17) 0.0028(17) 0.0065(15)
C3 0.0330(18) 0.0286(17) 0.053(2) 0.0117(16) 0.0097(16) 0.0107(15)
C4 0.0350(19) 0.0318(18) 0.045(2) 0.0066(15) 0.0061(16) 0.0166(15)
C5 0.039(2) 0.036(2) 0.058(3) -0.0033(19) 0.0060(18) 0.0131(17)
C6 0.056(2) 0.046(2) 0.047(2) 0.0116(19) 0.0103(19) 0.023(2)
C7 0.042(2) 0.057(3) 0.047(2) -0.004(2) -0.0056(19) 0.020(2)
C8 0.037(2) 0.056(3) 0.069(3) -0.003(2) 0.008(2) 0.007(2)
C9 0.040(2) 0.046(2) 0.063(2) 0.008(2) 0.0196(19) 0.0121(18)
S2 0.0463(5) 0.0417(5) 0.0402(5) 0.0113(4) -0.0025(4) 0.0118(4)
C10 0.0373(17) 0.0268(16) 0.0392(18) 0.0108(14) 0.0098(14) 0.0081(14)
C11 0.0381(18) 0.0342(17) 0.0353(17) 0.0132(14) 0.0108(14) 0.0093(14)
C12 0.0412(19) 0.0336(18) 0.0378(18) 0.0078(14) 0.0145(15) 0.0057(15)
C13 0.051(2) 0.0289(17) 0.049(2) 0.0087(15) 0.0258(17) 0.0106(16)
C14 0.048(2) 0.042(2) 0.057(2) 0.0173(18) 0.0218(18) 0.0226(17)
C15 0.0397(19) 0.0359(18) 0.049(2) 0.0096(16) 0.0071(16) 0.0147(15)
C16 0.0370(18) 0.0311(17) 0.0448(19) 0.0174(15) 0.0064(15) 0.0132(14)
C17 0.0365(18) 0.0322(17) 0.049(2) 0.0198(15) 0.0061(15) 0.0088(14)
C18 0.0366(19) 0.043(2) 0.074(3) 0.029(2) 0.0106(18) 0.0122(16)
C19 0.047(2) 0.051(2) 0.085(3) 0.038(2) 0.029(2) 0.0222(19)
C20 0.074(3) 0.049(2) 0.067(3) 0.031(2) 0.036(2) 0.036(2)
C21 0.058(2) 0.0379(19) 0.047(2) 0.0156(16) 0.0097(18) 0.0234(18)
S3 0.0347(4) 0.0495(5) 0.0371(5) 0.0165(4) 0.0104(3) 0.0204(4)
O4 0.054(2) 0.0426(17) 0.0512(18) 0.0105(14) -0.0034(15) 0.0190(15)
O5 0.0506(17) 0.0442(16) 0.0624(19) 0.0127(14) 0.0032(14) 0.0188(14)
O6 0.0417(19) 0.059(2) 0.044(2) 0.0131(18) 0.0104(19) 0.0224(18)
C22 0.041(2) 0.053(2) 0.042(2) 0.0206(17) 0.0151(18) 0.0279(18)
C23 0.056(3) 0.041(2) 0.041(3) 0.0090(19) 0.011(2) 0.015(2)
C24 0.039(2) 0.052(2) 0.039(2) 0.0199(17) 0.0147(16) 0.0219(17)
C25 0.045(2) 0.049(2) 0.051(2) 0.0235(18) 0.0192(18) 0.0282(17)
C26 0.058(2) 0.052(2) 0.067(3) 0.026(2) 0.019(2) 0.027(2)
C27 0.065(3) 0.049(2) 0.098(3) 0.028(2) 0.022(3) 0.026(2)
C28 0.069(3) 0.051(3) 0.114(4) 0.024(3) 0.028(3) 0.032(2)
C29 0.058(3) 0.078(3) 0.094(4) 0.031(3) 0.013(3) 0.041(2)
C30 0.051(2) 0.069(3) 0.071(3) 0.026(2) 0.019(2) 0.032(2)
S4 0.0882(9) 0.0526(6) 0.0573(7) -0.0053(5) -0.0104(6) 0.0431(6)
C31 0.0381(18) 0.0401(19) 0.0401(19) 0.0171(15) 0.0051(15) 0.0096(15)
C32 0.048(2) 0.0332(18) 0.050(2) 0.0109(16) -0.0040(17) 0.0099(16)
C33 0.055(2) 0.038(2) 0.067(3) 0.0214(19) -0.009(2) 0.0094(18)
C34 0.053(2) 0.062(3) 0.061(3) 0.037(2) -0.001(2) 0.006(2)
C35 0.052(2) 0.080(3) 0.047(2) 0.030(2) 0.0149(19) 0.011(2)
C36 0.048(2) 0.065(3) 0.045(2) 0.0240(19) 0.0186(17) 0.021(2)
C37 0.0315(17) 0.055(2) 0.0275(16) 0.0085(15) 0.0046(13) 0.0199(16)
C38 0.050(2) 0.071(3) 0.0337(19) -0.0019(18) -0.0020(16) 0.035(2)
C39 0.055(3) 0.134(5) 0.045(2) -0.004(3) 0.003(2) 0.063(3)
C40 0.049(3) 0.172(7) 0.049(3) 0.033(4) 0.021(2) 0.050(4)
C41 0.040(2) 0.137(5) 0.051(3) 0.045(3) 0.015(2) 0.027(3)
C42 0.041(2) 0.082(3) 0.038(2) 0.027(2) 0.0103(16) 0.024(2)
O4A 0.043(9) 0.045(9) 0.048(9) -0.003(8) 0.006(8) 0.004(8)
O5A 0.055(4) 0.052(4) 0.064(4) 0.022(4) 0.017(4) 0.020(4)
O6A 0.018(7) 0.028(8) 0.021(7) -0.002(7) 0.001(6) 0.013(6)
C22A 0.039(4) 0.050(4) 0.040(4) 0.018(4) 0.014(4) 0.024(4)
C23A 0.047(4) 0.049(4) 0.050(4) 0.017(4) 0.015(4) 0.019(4)
C24A 0.039(5) 0.048(5) 0.041(5) 0.019(5) 0.014(5) 0.025(5)
C25A 0.039(4) 0.051(4) 0.050(4) 0.026(4) 0.019(4) 0.032(4)
C26A 0.049(4) 0.055(4) 0.065(4) 0.025(4) 0.018(4) 0.032(4)
C27A 0.057(4) 0.062(4) 0.083(4) 0.027(4) 0.017(4) 0.032(4)
C28A 0.062(6) 0.075(6) 0.084(6) 0.025(6) 0.015(6) 0.029(6)
C29A 0.065(7) 0.078(7) 0.083(7) 0.023(7) 0.015(7) 0.024(7)
C30A 0.060(7) 0.073(7) 0.076(7) 0.021(6) 0.016(6) 0.024(6)
O1A 0.034(5) 0.034(5) 0.033(5) 0.013(2) 0.005(2) 0.013(2)
O2A 0.044(4) 0.036(4) 0.050(4) 0.005(4) 0.008(4) 0.017(4)
O3A 0.017(3) 0.017(3) 0.017(3) 0.007(2) 0.003(2) 0.006(2)
C1A 0.037(4) 0.031(4) 0.047(4) 0.011(4) 0.006(4) 0.014(3)
C2A 0.029(5) 0.025(5) 0.050(5) 0.013(4) 0.006(4) 0.011(4)
C3A 0.026(5) 0.030(6) 0.041(6) 0.014(5) 0.009(5) 0.012(5)
C4A 0.025(4) 0.028(4) 0.044(4) 0.015(4) 0.013(4) 0.018(4)
C5A 0.036(4) 0.038(4) 0.053(4) 0.006(4) 0.008(4) 0.014(4)
C6A 0.042(4) 0.050(5) 0.061(5) 0.000(4) 0.007(4) 0.013(4)
C7A 0.056(6) 0.064(6) 0.074(6) 0.002(6) 0.010(5) 0.003(5)
C8A 0.063(7) 0.070(7) 0.080(7) 0.005(6) 0.008(6) 0.002(6)
C9A 0.056(6) 0.061(6) 0.072(7) 0.007(6) 0.008(6) 0.006(6)

loop_
_atom_type_symbol
_atom_type_description
_atom_type_scat_dispersion_real
_atom_type_scat_dispersion_imag
_atom_type_scat_source
C C 0.0181 0.0091 'International Tables Vol C Tables 4.2.6.8 and 6.1.1.4'
H H 0.0000 0.0000 'International Tables Vol C Tables 4.2.6.8 and 6.1.1.4'
O O 0.0492 0.0322 'International Tables Vol C Tables 4.2.6.8 and 6.1.1.4'
S S 0.3331 0.5567 'International Tables Vol C Tables 4.2.6.8 and 6.1.1.4'

loop_
_geom_angle_atom_site_label_1
_geom_angle_atom_site_label_2
_geom_angle_atom_site_label_3
_geom_angle
_geom_angle_site_symmetry_1
_geom_angle_site_symmetry_3
_geom_angle_publ_flag
C2 S1 C10 105.39(18) . . ?
C2 S1 C16 104.13(19) . . ?
C10 S1 C16 100.77(16) . . ?
C2A S1 C10 116.42(18) . . ?
C2A S1 C16 117.85(17) . . ?
C5 O2 C1 123.2(4) . . ?
O1 C1 O2 114.4(4) . . ?
O1 C1 C2 130.9(4) . . ?
C2 C1 O2 114.7(4) . . ?
C1 C2 S1 118.5(3) . . ?
C1 C2 C3 127.4(4) . . ?
C3 C2 S1 114.0(3) . . ?
O3 C3 C2 124.7(4) . . ?
O3 C3 C4 122.2(3) . . ?
C2 C3 C4 113.1(4) . . ?
C5 C4 C3 119.9(3) . . ?
C9 C4 C3 123.0(4) . . ?
C9 C4 C5 117.0(4) . . ?
O2 C5 C4 121.3(4) . . ?
O2 C5 C6 117.9(4) . . ?
C6 C5 C4 120.7(4) . . ?
C5 C6 H6 121.7 . . ?
C7 C6 C5 116.7(4) . . ?
C7 C6 H6 121.7 . . ?
C6 C7 H7 117.6 . . ?
C8 C7 C6 124.8(4) . . ?
C8 C7 H7 117.6 . . ?
C7 C8 H8 120.6 . . ?
C7 C8 C9 118.7(4) . . ?
C9 C8 H8 120.6 . . ?
C4 C9 H9 119.0 . . ?
C8 C9 C4 122.0(5) . . ?
C8 C9 H9 119.0 . . ?
C17 S2 C11 100.52(16) . . ?
C11 C10 S1 116.3(3) . . ?
C15 C10 S1 122.2(3) . . ?
C15 C10 C11 121.5(3) . . ?
C10 C11 S2 121.0(3) . . ?
C10 C11 C12 119.6(3) . . ?
C12 C11 S2 119.4(3) . . ?
C11 C12 H12 120.2 . . ?
C13 C12 C11 119.5(3) . . ?
C13 C12 H12 120.2 . . ?
C12 C13 H13 119.7 . . ?
C12 C13 C14 120.7(3) . . ?
C14 C13 H13 119.7 . . ?
C13 C14 H14 119.9 . . ?
C15 C14 C13 120.2(4) . . ?
C15 C14 H14 119.9 . . ?
C10 C15 C14 118.6(4) . . ?
C10 C15 H15 120.7 . . ?
C14 C15 H15 120.7 . . ?
C17 C16 S1 116.4(3) . . ?
C21 C16 S1 122.2(3) . . ?
C21 C16 C17 121.2(3) . . ?
C16 C17 S2 120.7(3) . . ?
C16 C17 C18 119.1(4) . . ?
C18 C17 S2 120.1(3) . . ?
C17 C18 H18 119.9 . . ?
C19 C18 C17 120.1(4) . . ?
C19 C18 H18 119.9 . . ?
C18 C19 H19 119.7 . . ?
C18 C19 C20 120.6(4) . . ?
C20 C19 H19 119.7 . . ?
C19 C20 H20 120.1 . . ?
C19 C20 C21 119.8(4) . . ?
C21 C20 H20 120.1 . . ?
C16 C21 C20 119.2(4) . . ?
C16 C21 H21 120.4 . . ?
C20 C21 H21 120.4 . . ?
C22 S3 C31 106.4(2) . . ?
C22 S3 C37 105.5(2) . . ?
C37 S3 C31 101.66(17) . . ?
C22A S3 C31 116.9(12) . . ?
C22A S3 C37 116.6(12) . . ?
C26 O5 C23 121.3(4) . . ?
C23 C22 S3 119.4(4) . . ?
C23 C22 C24 126.0(4) . . ?
C24 C22 S3 114.5(3) . . ?
O4 C23 O5 114.1(5) . . ?
O4 C23 C22 129.0(5) . . ?
C22 C23 O5 116.9(5) . . ?
O6 C24 C22 123.8(4) . . ?
O6 C24 C25 123.2(4) . . ?
C22 C24 C25 113.0(4) . . ?
C26 C25 C24 121.1(4) . . ?
C26 C25 C30 117.8(5) . . ?
C30 C25 C24 121.1(4) . . ?
O5 C26 C25 121.6(4) . . ?
O5 C26 C27 115.1(5) . . ?
C27 C26 C25 123.2(5) . . ?
C26 C27 H27 122.1 . . ?
C28 C27 C26 115.8(6) . . ?
C28 C27 H27 122.1 . . ?
C27 C28 H28 118.1 . . ?
C27 C28 C29 123.9(5) . . ?
C29 C28 H28 118.1 . . ?
C28 C29 H29 120.2 . . ?
C30 C29 C28 119.7(5) . . ?
C30 C29 H29 120.2 . . ?
C25 C30 H30 120.2 . . ?
C29 C30 C25 119.6(5) . . ?
C29 C30 H30 120.2 . . ?
C38 S4 C32 100.96(18) . . ?
C32 C31 S3 117.4(3) . . ?
C36 C31 S3 120.9(3) . . ?
C36 C31 C32 121.6(4) . . ?
C31 C32 S4 122.2(3) . . ?
C31 C32 C33 118.9(4) . . ?
C33 C32 S4 119.0(3) . . ?
C32 C33 H33 120.2 . . ?
C34 C33 C32 119.7(4) . . ?
C34 C33 H33 120.2 . . ?
C33 C34 H34 119.6 . . ?
C33 C34 C35 120.9(4) . . ?
C35 C34 H34 119.6 . . ?
C34 C35 H35 119.9 . . ?
C34 C35 C36 120.2(4) . . ?
C36 C35 H35 119.9 . . ?
C31 C36 C35 118.6(4) . . ?
C31 C36 H36 120.7 . . ?
C35 C36 H36 120.7 . . ?
C38 C37 S3 117.2(3) . . ?
C42 C37 S3 120.0(3) . . ?
C42 C37 C38 122.6(4) . . ?
C37 C38 S4 122.1(3) . . ?
C39 C38 S4 121.2(4) . . ?
C39 C38 C37 116.7(5) . . ?
C38 C39 H39 119.7 . . ?
C40 C39 C38 120.6(5) . . ?
C40 C39 H39 119.7 . . ?
C39 C40 H40 119.3 . . ?
C41 C40 C39 121.4(5) . . ?
C41 C40 H40 119.3 . . ?
C40 C41 H41 119.8 . . ?
C40 C41 C42 120.3(5) . . ?
C42 C41 H41 119.8 . . ?
C37 C42 C41 118.3(5) . . ?
C37 C42 H42 120.8 . . ?
C41 C42 H42 120.8 . . ?
C26A O5A C23A 120.6(8) . . ?
C23A C22A S3 117.1(7) . . ?
C23A C22A C24A 127.0(7) . . ?
C24A C22A S3 115.8(7) . . ?
O4A C23A O5A 116.2(10) . . ?
O4A C23A C22A 127.0(11) . . ?
O5A C23A C22A 116.7(8) . . ?
O6A C24A C22A 125.6(9) . . ?
O6A C24A C25A 122.5(8) . . ?
C22A C24A C25A 111.9(7) . . ?
C26A C25A C24A 121.5(7) . . ?
C26A C25A C30A 117.1(8) . . ?
C30A C25A C24A 121.4(8) . . ?
O5A C26A C25A 122.3(8) . . ?
O5A C26A C27A 115.0(9) . . ?
C27A C26A C25A 122.7(9) . . ?
C26A C27A H27A 122.5 . . ?
C28A C27A C26A 115.0(11) . . ?
C28A C27A H27A 122.5 . . ?
C27A C28A H28A 118.4 . . ?
C27A C28A C29A 123.1(10) . . ?
C29A C28A H28A 118.4 . . ?
C28A C29A H29A 120.6 . . ?
C30A C29A C28A 118.9(10) . . ?
C30A C29A H29A 120.6 . . ?
C25A C30A H30A 120.7 . . ?
C29A C30A C25A 118.6(10) . . ?
C29A C30A H30A 120.7 . . ?
C5A O2A C1A 122.6(4) . . ?
O1A C1A O2A 116.5(6) . . ?
O1A C1A C2A 128.8(5) . . ?
C2A C1A O2A 114.6(4) . . ?
C1A C2A S1 116.6(3) . . ?
C1A C2A C3A 128.1(5) . . ?
C3A C2A S1 115.2(5) . . ?
O3A C3A C2A 127.9(5) . . ?
O3A C3A C4A 119.4(4) . . ?
C2A C3A C4A 112.6(5) . . ?
C5A C4A C3A 120.4(4) . . ?
C9A C4A C3A 122.3(6) . . ?
C9A C4A C5A 117.2(5) . . ?
O2A C5A C4A 121.6(4) . . ?
O2A C5A C6A 117.9(6) . . ?
C6A C5A C4A 120.5(4) . . ?
C5A C6A H6A 121.5 . . ?
C7A C6A C5A 117.0(6) . . ?
C7A C6A H6A 121.5 . . ?
C6A C7A H7A 117.6 . . ?
C6A C7A C8A 124.8(5) . . ?
C8A C7A H7A 117.6 . . ?
C7A C8A H8A 120.8 . . ?
C7A C8A C9A 118.4(5) . . ?
C9A C8A H8A 120.8 . . ?
C4A C9A H9A 119.0 . . ?
C8A C9A C4A 122.1(7) . . ?
C8A C9A H9A 119.0 . . ?

loop_
_geom_bond_atom_site_label_1
_geom_bond_atom_site_label_2
_geom_bond_distance
_geom_bond_site_symmetry_2
_geom_bond_publ_flag
S1 C2 1.763(4) . ?
S1 C10 1.787(3) . ?
S1 C16 1.792(4) . ?
S1 C2A 1.739(5) . ?
O1 C1 1.173(5) . ?
O2 C1 1.432(5) . ?
O2 C5 1.368(5) . ?
O3 C3 1.234(5) . ?
C1 C2 1.407(7) . ?
C2 C3 1.439(5) . ?
C3 C4 1.492(5) . ?
C4 C5 1.429(7) . ?
C4 C9 1.384(5) . ?
C5 C6 1.404(6) . ?
C6 H6 0.9500 . ?
C6 C7 1.352(6) . ?
C7 H7 0.9500 . ?
C7 C8 1.349(7) . ?
C8 H8 0.9500 . ?
C8 C9 1.360(7) . ?
C9 H9 0.9500 . ?
S2 C11 1.774(4) . ?
S2 C17 1.770(4) . ?
C10 C11 1.385(5) . ?
C10 C15 1.384(5) . ?
C11 C12 1.390(5) . ?
C12 H12 0.9500 . ?
C12 C13 1.376(6) . ?
C13 H13 0.9500 . ?
C13 C14 1.393(6) . ?
C14 H14 0.9500 . ?
C14 C15 1.390(5) . ?
C15 H15 0.9500 . ?
C16 C17 1.387(5) . ?
C16 C21 1.374(5) . ?
C17 C18 1.390(5) . ?
C18 H18 0.9500 . ?
C18 C19 1.376(7) . ?
C19 H19 0.9500 . ?
C19 C20 1.380(7) . ?
C20 H20 0.9500 . ?
C20 C21 1.400(6) . ?
C21 H21 0.9500 . ?
S3 C22 1.735(4) . ?
S3 C31 1.787(4) . ?
S3 C37 1.783(3) . ?
S3 C22A 1.704(8) . ?
O4 C23 1.189(7) . ?
O5 C23 1.412(6) . ?
O5 C26 1.386(6) . ?
O6 C24 1.232(6) . ?
C22 C23 1.408(8) . ?
C22 C24 1.435(6) . ?
C24 C25 1.487(6) . ?
C25 C26 1.396(7) . ?
C25 C30 1.401(7) . ?
C26 C27 1.387(8) . ?
C27 H27 0.9500 . ?
C27 C28 1.358(8) . ?
C28 H28 0.9500 . ?
C28 C29 1.375(9) . ?
C29 H29 0.9500 . ?
C29 C30 1.372(8) . ?
C30 H30 0.9500 . ?
S4 C32 1.768(4) . ?
S4 C38 1.750(5) . ?
C31 C32 1.385(6) . ?
C31 C36 1.382(5) . ?
C32 C33 1.393(6) . ?
C33 H33 0.9500 . ?
C33 C34 1.373(7) . ?
C34 H34 0.9500 . ?
C34 C35 1.382(7) . ?
C35 H35 0.9500 . ?
C35 C36 1.386(6) . ?
C36 H36 0.9500 . ?
C37 C38 1.400(5) . ?
C37 C42 1.375(6) . ?
C38 C39 1.397(7) . ?
C39 H39 0.9500 . ?
C39 C40 1.366(9) . ?
C40 H40 0.9500 . ?
C40 C41 1.359(9) . ?
C41 H41 0.9500 . ?
C41 C42 1.383(6) . ?
C42 H42 0.9500 . ?
O4A C23A 1.182(11) . ?
O5A C23A 1.400(11) . ?
O5A C26A 1.388(10) . ?
O6A C24A 1.234(10) . ?
C22A C23A 1.419(11) . ?
C22A C24A 1.429(10) . ?
C24A C25A 1.480(9) . ?
C25A C26A 1.396(11) . ?
C25A C30A 1.406(10) . ?
C26A C27A 1.388(11) . ?
C27A H27A 0.9500 . ?
C27A C28A 1.361(12) . ?
C28A H28A 0.9500 . ?
C28A C29A 1.379(12) . ?
C29A H29A 0.9500 . ?
C29A C30A 1.377(12) . ?
C30A H30A 0.9500 . ?
O1A C1A 1.165(6) . ?
O2A C1A 1.427(5) . ?
O2A C5A 1.373(5) . ?
O3A C3A 1.230(8) . ?
C1A C2A 1.417(9) . ?
C2A C3A 1.428(6) . ?
C3A C4A 1.489(7) . ?
C4A C5A 1.424(9) . ?
C4A C9A 1.386(6) . ?
C5A C6A 1.403(7) . ?
C6A H6A 0.9500 . ?
C6A C7A 1.350(7) . ?
C7A H7A 0.9500 . ?
C7A C8A 1.353(10) . ?
C8A H8A 0.9500 . ?
C8A C9A 1.360(8) . ?
C9A H9A 0.9500 . ?

loop_
_geom_torsion_atom_site_label_1
_geom_torsion_atom_site_label_2
_geom_torsion_atom_site_label_3
_geom_torsion_atom_site_label_4
_geom_torsion
_geom_torsion_site_symmetry_1
_geom_torsion_site_symmetry_2
_geom_torsion_site_symmetry_3
_geom_torsion_site_symmetry_4
_geom_torsion_publ_flag
S1 C2 C3 O3 3.5(6) . . . . ?
S1 C2 C3 C4 -176.2(3) . . . . ?
S1 C10 C11 S2 -1.2(4) . . . . ?
S1 C10 C11 C12 178.6(3) . . . . ?
S1 C10 C15 C14 -177.7(3) . . . . ?
S1 C16 C17 S2 4.5(4) . . . . ?
S1 C16 C17 C18 -174.6(3) . . . . ?
S1 C16 C21 C20 173.6(3) . . . . ?
S1 C2A C3A O3A 1.71(15) . . . . ?
S1 C2A C3A C4A -178.29(15) . . . . ?
O1 C1 C2 S1 0.0(8) . . . . ?
O1 C1 C2 C3 176.7(5) . . . . ?
O2 C1 C2 S1 178.3(3) . . . . ?
O2 C1 C2 C3 -5.0(7) . . . . ?
O2 C5 C6 C7 179.3(4) . . . . ?
O3 C3 C4 C5 175.1(4) . . . . ?
O3 C3 C4 C9 -1.9(6) . . . . ?
C1 O2 C5 C4 0.0(7) . . . . ?
C1 O2 C5 C6 -178.6(4) . . . . ?
C1 C2 C3 O3 -173.3(5) . . . . ?
C1 C2 C3 C4 7.0(6) . . . . ?
C2 S1 C10 C11 158.9(3) . . . . ?
C2 S1 C10 C15 -23.4(4) . . . . ?
C2 S1 C16 C17 -161.8(3) . . . . ?
C2 S1 C16 C21 23.0(3) . . . . ?
C2 C3 C4 C5 -5.2(5) . . . . ?
C2 C3 C4 C9 177.8(4) . . . . ?
C3 C4 C5 O2 2.3(6) . . . . ?
C3 C4 C5 C6 -179.2(4) . . . . ?
C3 C4 C9 C8 178.0(4) . . . . ?
C4 C5 C6 C7 0.8(7) . . . . ?
C5 O2 C1 O1 179.7(4) . . . . ?
C5 O2 C1 C2 1.1(6) . . . . ?
C5 C4 C9 C8 1.0(7) . . . . ?
C5 C6 C7 C8 1.9(7) . . . . ?
C6 C7 C8 C9 -3.1(8) . . . . ?
C7 C8 C9 C4 1.5(8) . . . . ?
C9 C4 C5 O2 179.4(4) . . . . ?
C9 C4 C5 C6 -2.1(6) . . . . ?
S2 C11 C12 C13 178.6(3) . . . . ?
S2 C17 C18 C19 -178.0(3) . . . . ?
C10 S1 C2 C1 -51.3(4) . . . . ?
C10 S1 C2 C3 131.6(3) . . . . ?
C10 S1 C16 C17 -52.8(3) . . . . ?
C10 S1 C16 C21 132.1(3) . . . . ?
C10 S1 C2A C1A -54.6(2) . . . . ?
C10 S1 C2A C3A 123.85(16) . . . . ?
C10 C11 C12 C13 -1.2(5) . . . . ?
C11 S2 C17 C16 44.6(3) . . . . ?
C11 S2 C17 C18 -136.4(3) . . . . ?
C11 C10 C15 C14 -0.2(5) . . . . ?
C11 C12 C13 C14 0.9(5) . . . . ?
C12 C13 C14 C15 -0.2(5) . . . . ?
C13 C14 C15 C10 -0.2(5) . . . . ?
C15 C10 C11 S2 -179.0(3) . . . . ?
C15 C10 C11 C12 0.8(5) . . . . ?
C16 S1 C2 C1 54.3(4) . . . . ?
C16 S1 C2 C3 -122.8(3) . . . . ?
C16 S1 C10 C11 50.8(3) . . . . ?
C16 S1 C10 C15 -131.5(3) . . . . ?
C16 S1 C2A C1A 65.26(19) . . . . ?
C16 S1 C2A C3A -116.24(16) . . . . ?
C16 C17 C18 C19 1.1(5) . . . . ?
C17 S2 C11 C10 -46.7(3) . . . . ?
C17 S2 C11 C12 133.5(3) . . . . ?
C17 C16 C21 C20 -1.3(5) . . . . ?
C17 C18 C19 C20 -2.2(6) . . . . ?
C18 C19 C20 C21 1.5(6) . . . . ?
C19 C20 C21 C16 0.2(6) . . . . ?
C21 C16 C17 S2 179.7(3) . . . . ?
C21 C16 C17 C18 0.7(5) . . . . ?
S3 C22 C23 O4 3.4(11) . . . . ?
S3 C22 C23 O5 -177.8(4) . . . . ?
S3 C22 C24 O6 -4.8(6) . . . . ?
S3 C22 C24 C25 175.7(3) . . . . ?
S3 C31 C32 S4 -0.6(4) . . . . ?
S3 C31 C32 C33 179.1(3) . . . . ?
S3 C31 C36 C35 -175.7(3) . . . . ?
S3 C37 C38 S4 3.5(4) . . . . ?
S3 C37 C38 C39 -175.2(3) . . . . ?
S3 C37 C42 C41 175.0(3) . . . . ?
S3 C22A C23A O4A 4(6) . . . . ?
S3 C22A C23A O5A -179(3) . . . . ?
S3 C22A C24A O6A -5(8) . . . . ?
S3 C22A C24A C25A 177(3) . . . . ?
O5 C26 C27 C28 -178.5(5) . . . . ?
O6 C24 C25 C26 -178.7(5) . . . . ?
O6 C24 C25 C30 3.2(8) . . . . ?
C22 S3 C31 C32 157.5(3) . . . . ?
C22 S3 C31 C36 -26.8(4) . . . . ?
C22 S3 C37 C38 -159.8(3) . . . . ?
C22 S3 C37 C42 24.9(4) . . . . ?
C22 C24 C25 C26 0.8(7) . . . . ?
C22 C24 C25 C30 -177.3(5) . . . . ?
C23 O5 C26 C25 -3.7(8) . . . . ?
C23 O5 C26 C27 179.1(6) . . . . ?
C23 C22 C24 O6 179.1(6) . . . . ?
C23 C22 C24 C25 -0.4(7) . . . . ?
C24 C22 C23 O4 179.3(6) . . . . ?
C24 C22 C23 O5 -1.9(9) . . . . ?
C24 C25 C26 O5 1.2(8) . . . . ?
C24 C25 C26 C27 178.2(5) . . . . ?
C24 C25 C30 C29 178.6(5) . . . . ?
C25 C26 C27 C28 4.3(9) . . . . ?
C26 O5 C23 O4 -177.1(5) . . . . ?
C26 O5 C23 C22 3.9(9) . . . . ?
C26 C25 C30 C29 0.5(8) . . . . ?
C26 C27 C28 C29 -2.0(10) . . . . ?
C27 C28 C29 C30 -0.9(11) . . . . ?
C28 C29 C30 C25 1.7(9) . . . . ?
C30 C25 C26 O5 179.4(5) . . . . ?
C30 C25 C26 C27 -3.6(9) . . . . ?
S4 C32 C33 C34 175.0(3) . . . . ?
S4 C38 C39 C40 -178.5(4) . . . . ?
C31 S3 C22 C23 -56.6(5) . . . . ?
C31 S3 C22 C24 127.0(3) . . . . ?
C31 S3 C37 C38 -48.9(3) . . . . ?
C31 S3 C37 C42 135.8(3) . . . . ?
C31 S3 C22A C23A -61(3) . . . . ?
C31 S3 C22A C24A 121(4) . . . . ?
C31 C32 C33 C34 -4.7(6) . . . . ?
C32 S4 C38 C37 42.5(3) . . . . ?
C32 S4 C38 C39 -138.8(3) . . . . ?
C32 C31 C36 C35 -0.2(6) . . . . ?
C32 C33 C34 C35 2.8(6) . . . . ?
C33 C34 C35 C36 0.4(7) . . . . ?
C34 C35 C36 C31 -1.7(6) . . . . ?
C36 C31 C32 S4 -176.3(3) . . . . ?
C36 C31 C32 C33 3.4(6) . . . . ?
C37 S3 C22 C23 50.8(5) . . . . ?
C37 S3 C22 C24 -125.5(3) . . . . ?
C37 S3 C31 C32 47.3(3) . . . . ?
C37 S3 C31 C36 -137.0(3) . . . . ?
C37 S3 C22A C23A 59(3) . . . . ?
C37 S3 C22A C24A -118(4) . . . . ?
C37 C38 C39 C40 0.2(6) . . . . ?
C38 S4 C32 C31 -44.4(4) . . . . ?
C38 S4 C32 C33 135.9(3) . . . . ?
C38 C37 C42 C41 0.0(6) . . . . ?
C38 C39 C40 C41 -0.5(8) . . . . ?
C39 C40 C41 C42 0.4(8) . . . . ?
C40 C41 C42 C37 -0.2(7) . . . . ?
C42 C37 C38 S4 178.7(3) . . . . ?
C42 C37 C38 C39 0.0(6) . . . . ?
O5A C26A C27A C28A -164(5) . . . . ?
O6A C24A C25A C26A -176(5) . . . . ?
O6A C24A C25A C30A 3(8) . . . . ?
C22A S3 C31 C32 175.4(9) . . . . ?
C22A S3 C31 C36 -8.9(9) . . . . ?
C22A S3 C37 C38 -177.2(9) . . . . ?
C22A S3 C37 C42 7.5(9) . . . . ?
C22A C24A C25A C26A 2(7) . . . . ?
C22A C24A C25A C30A -178(4) . . . . ?
C23A O5A C26A C25A -2(7) . . . . ?
C23A O5A C26A C27A 180(4) . . . . ?
C23A C22A C24A O6A 177(5) . . . . ?
C23A C22A C24A C25A -1(8) . . . . ?
C24A C22A C23A O4A -179(6) . . . . ?
C24A C22A C23A O5A -2(7) . . . . ?
C24A C25A C26A O5A -1(8) . . . . ?
C24A C25A C26A C27A 177(5) . . . . ?
C24A C25A C30A C29A 164(5) . . . . ?
C25A C26A C27A C28A 18(6) . . . . ?
C26A O5A C23A O4A -180(5) . . . . ?
C26A O5A C23A C22A 3(6) . . . . ?
C26A C25A C30A C29A -16(5) . . . . ?
C26A C27A C28A C29A -16(6) . . . . ?
C27A C28A C29A C30A -2(7) . . . . ?
C28A C29A C30A C25A 18(6) . . . . ?
C30A C25A C26A O5A 179(4) . . . . ?
C30A C25A C26A C27A -2(7) . . . . ?
O1A C1A C2A S1 -1.73(15) . . . . ?
O1A C1A C2A C3A 180.000(11) . . . . ?
O2A C1A C2A S1 178.28(15) . . . . ?
O2A C1A C2A C3A 0.000(17) . . . . ?
O2A C5A C6A C7A 180.000(10) . . . . ?
O3A C3A C4A C5A 180.000(10) . . . . ?
O3A C3A C4A C9A 0.000(17) . . . . ?
C1A O2A C5A C4A 0.000(14) . . . . ?
C1A O2A C5A C6A 180.000(9) . . . . ?
C1A C2A C3A O3A 180.000(11) . . . . ?
C1A C2A C3A C4A 0.000(18) . . . . ?
C2A S1 C10 C11 179.5(3) . . . . ?
C2A S1 C10 C15 -2.8(4) . . . . ?
C2A S1 C16 C17 179.4(3) . . . . ?
C2A S1 C16 C21 4.3(4) . . . . ?
C2A C3A C4A C5A 0.000(16) . . . . ?
C2A C3A C4A C9A 180.000(11) . . . . ?
C3A C4A C5A O2A 0.000(17) . . . . ?
C3A C4A C5A C6A 180.000(11) . . . . ?
C3A C4A C9A C8A 180.000(11) . . . . ?
C4A C5A C6A C7A 0.000(17) . . . . ?
C5A O2A C1A O1A 180.000(8) . . . . ?
C5A O2A C1A C2A 0.000(13) . . . . ?
C5A C4A C9A C8A 0.000(18) . . . . ?
C5A C6A C7A C8A 0.000(18) . . . . ?
C6A C7A C8A C9A 0.000(19) . . . . ?
C7A C8A C9A C4A 0.000(18) . . . . ?
C9A C4A C5A O2A 180.000(10) . . . . ?
C9A C4A C5A C6A 0.000(17) . . . . ?
